data_4064799
loop_
_publ_author_name
'Hirano, Masafumi'
'Tatesawa, Shin-ya'
'Yabukami, Minoru'
'Ishihara, Yoko'
'Hara, Yusuke'
'Komine, Nobuyuki'
'Komiya, Sanshiro'

_publ_section_title
;
 Carbon--Hydrogen Bond Cleavage Reaction in Four-Coordinate
 (2,6-Dimethylbenzenethiolato)platinum(II) Complexes. Dramatic
 Acceleration by Thiolato Hydrogen Acceptor
;
_journal_issue 19
_journal_name_full Organometallics
_journal_page_first 5110
_journal_paper_doi 10.1021/om200345h
_journal_volume 30
_journal_year 2011
_chemical_formula_moiety 'C63 H66 P2 Pt S'
_chemical_formula_sum 'C63 H66 P2 Pt S'
_chemical_formula_weight 1112.31
_space_group_IT_number 2
_symmetry_cell_setting triclinic
_symmetry_Int_Tables_number 2
_symmetry_space_group_name_Hall '-P 1'
_symmetry_space_group_name_H-M 'P -1'
_atom_sites_solution_hydrogens geom
_atom_sites_solution_primary direct
_atom_sites_solution_secondary difmap
_cell_angle_alpha 83.722(7)
_cell_angle_beta 70.328(7)
_cell_angle_gamma 66.863(6)
_cell_formula_units_Z 2
_cell_length_a 12.6617(16)
_cell_length_b 14.789(3)
_cell_length_c 17.011(3)
_cell_measurement_reflns_used 9057
_cell_measurement_temperature 200
_cell_measurement_theta_max 27.48
_cell_measurement_theta_min 3.22
_cell_volume 2757.2(8)
_computing_cell_refinement CrystalClear
_computing_data_collection 'CrystalClear (Rigaku Inc., 2007)'
_computing_data_reduction CrystalClear
_computing_molecular_graphics 'CrystalStructure 4.0'
_computing_publication_material 'CrystalStructure 4.0 (Rigaku, 2010)'
_computing_structure_refinement 'SHELXL97 (Sheldrick, 2008)'
_computing_structure_solution 'SIR92 (Altomare, et al., 1994)'
_diffrn_ambient_temperature 200
_diffrn_detector_area_resol_mean 7.314
_diffrn_measured_fraction_theta_full 0.982
_diffrn_measured_fraction_theta_max 0.982
_diffrn_measurement_device_type 'Rigaku Mercury70'
_diffrn_measurement_method \w
_diffrn_radiation_type 'Mo K\a'
_diffrn_radiation_wavelength 0.71075
_diffrn_reflns_av_R_equivalents 0.0187
_diffrn_reflns_limit_h_max 15
_diffrn_reflns_limit_h_min -16
_diffrn_reflns_limit_k_max 18
_diffrn_reflns_limit_k_min -19
_diffrn_reflns_limit_l_max 13
_diffrn_reflns_limit_l_min -22
_diffrn_reflns_number 22088
_diffrn_reflns_theta_full 27.52
_diffrn_reflns_theta_max 27.52
_diffrn_standards_number 0
_exptl_absorpt_coefficient_mu 2.668
_exptl_absorpt_correction_T_max 0.778
_exptl_absorpt_correction_T_min 0.555
_exptl_absorpt_correction_type numerical
_exptl_absorpt_process_details 'NUMABS (Rigaku, 1999)'
_exptl_crystal_colour paleyellow
_exptl_crystal_density_diffrn 1.340
_exptl_crystal_density_method 'not measured'
_exptl_crystal_description prism
_exptl_crystal_F_000 1136.00
_exptl_crystal_size_max 0.342
_exptl_crystal_size_mid 0.125
_exptl_crystal_size_min 0.094
_refine_diff_density_max 2.910
_refine_diff_density_min -0.930
_refine_ls_extinction_method none
_refine_ls_goodness_of_fit_ref 1.065
_refine_ls_hydrogen_treatment constr
_refine_ls_number_parameters 534
_refine_ls_number_reflns 12472
_refine_ls_number_restraints 0
_refine_ls_R_factor_gt 0.0358
_refine_ls_shift/su_max 0.005
_refine_ls_structure_factor_coef Fsqd
_refine_ls_weighting_details 'w = 1/[\s^2^(Fo^2^)+(0.0522P)^2^+1.8816P] where P=(Fo^2^+2Fc^2^)/3'
_refine_ls_weighting_scheme calc
_refine_ls_wR_factor_ref 0.0938
_reflns_number_gt 11163
_reflns_number_total 12472
_reflns_threshold_expression F^2^>2.0\s(F^2^)
_cod_data_source_file om200345h_si_003.cif
_cod_data_source_block Compound-3c
_cod_database_code 4064799

loop_
_symmetry_equiv_pos_site_id
_symmetry_equiv_pos_as_xyz
1 +X,+Y,+Z
2 -X,-Y,-Z

loop_
_atom_site_label
_atom_site_type_symbol
_atom_site_fract_x
_atom_site_fract_y
_atom_site_fract_z
_atom_site_U_iso_or_equiv
_atom_site_adp_type
_atom_site_occupancy
_atom_site_symmetry_multiplicity
_atom_site_calc_flag
_atom_site_refinement_flags
Pt1 Pt 0.487462(10) 0.279386(9) 0.266938(8) 0.02914(5) Uani 1.0 2 d .
S1 S 0.64981(8) 0.27166(8) 0.14397(6) 0.0405(3) Uani 1.0 2 d .
P1 P 0.31899(8) 0.32732(7) 0.38117(6) 0.03083(18) Uani 1.0 2 d .
P2 P 0.40127(8) 0.24854(7) 0.17286(6) 0.03036(18) Uani 1.0 2 d .
C1 C 0.5947(3) 0.2766(3) 0.3410(3) 0.0340(8) Uani 1.0 2 d .
C2 C 0.6658(4) 0.1740(3) 0.3688(3) 0.0399(9) Uani 1.0 2 d .
C3 C 0.7705(5) 0.1122(4) 0.2956(4) 0.0636(14) Uani 1.0 2 d .
C4 C 0.5854(5) 0.1165(4) 0.4109(4) 0.0617(14) Uani 1.0 2 d .
C5 C 0.7199(5) 0.1918(4) 0.4315(4) 0.0662(15) Uani 1.0 2 d .
C6 C 0.7488(4) 0.3239(3) 0.1557(3) 0.0390(9) Uani 1.0 2 d .
C7 C 0.7091(4) 0.4185(4) 0.1880(3) 0.0421(9) Uani 1.0 2 d .
C8 C 0.7933(5) 0.4554(4) 0.1915(3) 0.0558(12) Uani 1.0 2 d .
C9 C 0.9157(5) 0.3995(5) 0.1609(4) 0.0681(15) Uani 1.0 2 d .
C10 C 0.9545(4) 0.3096(5) 0.1265(4) 0.0631(14) Uani 1.0 2 d .
C11 C 0.8754(4) 0.2677(4) 0.1229(3) 0.0482(10) Uani 1.0 2 d .
C12 C 0.5769(4) 0.4845(4) 0.2170(4) 0.0540(11) Uani 1.0 2 d .
C13 C 0.9249(5) 0.1678(5) 0.0831(4) 0.0685(15) Uani 1.0 2 d .
C14 C 0.2580(4) 0.2394(3) 0.4415(3) 0.0375(8) Uani 1.0 2 d .
C15 C 0.2986(4) 0.1456(3) 0.4078(3) 0.0414(9) Uani 1.0 2 d .
C16 C 0.2470(5) 0.0794(4) 0.4503(4) 0.0558(12) Uani 1.0 2 d .
C17 C 0.1558(5) 0.1069(4) 0.5264(4) 0.0622(13) Uani 1.0 2 d .
C18 C 0.1180(5) 0.1970(4) 0.5608(3) 0.0617(13) Uani 1.0 2 d .
C19 C 0.1674(4) 0.2637(4) 0.5188(3) 0.0502(10) Uani 1.0 2 d .
C20 C 0.3256(4) 0.3964(3) 0.4614(3) 0.0385(8) Uani 1.0 2 d .
C21 C 0.3509(4) 0.3524(4) 0.5332(3) 0.0502(11) Uani 1.0 2 d .
C22 C 0.3621(5) 0.4061(4) 0.5903(3) 0.0594(13) Uani 1.0 2 d .
C23 C 0.3484(5) 0.5019(5) 0.5773(4) 0.0673(15) Uani 1.0 2 d .
C24 C 0.3236(6) 0.5459(5) 0.5068(4) 0.0706(15) Uani 1.0 2 d .
C25 C 0.3123(5) 0.4940(4) 0.4497(3) 0.0539(11) Uani 1.0 2 d .
C26 C 0.1904(4) 0.4199(3) 0.3529(3) 0.0382(8) Uani 1.0 2 d .
C27 C 0.2124(4) 0.4832(3) 0.2893(3) 0.0441(9) Uani 1.0 2 d .
C28 C 0.1199(5) 0.5519(4) 0.2640(3) 0.0598(13) Uani 1.0 2 d .
C29 C 0.0032(5) 0.5579(4) 0.3017(4) 0.0655(15) Uani 1.0 2 d .
C30 C -0.0220(4) 0.4962(4) 0.3664(4) 0.0601(13) Uani 1.0 2 d .
C31 C 0.0699(4) 0.4281(4) 0.3921(3) 0.0473(10) Uani 1.0 2 d .
C32 C 0.2823(4) 0.1978(3) 0.2142(3) 0.0347(8) Uani 1.0 2 d .
C33 C 0.3116(4) 0.0963(4) 0.2135(3) 0.0470(10) Uani 1.0 2 d .
C34 C 0.2229(5) 0.0580(4) 0.2497(4) 0.0598(13) Uani 1.0 2 d .
C35 C 0.1034(5) 0.1210(5) 0.2863(4) 0.0660(14) Uani 1.0 2 d .
C36 C 0.0737(4) 0.2204(4) 0.2868(3) 0.0568(12) Uani 1.0 2 d .
C37 C 0.1617(4) 0.2596(4) 0.2512(3) 0.0438(9) Uani 1.0 2 d .
C38 C 0.3388(4) 0.3494(3) 0.1083(3) 0.0352(8) Uani 1.0 2 d .
C39 C 0.3860(4) 0.4224(4) 0.0882(3) 0.0444(9) Uani 1.0 2 d .
C40 C 0.3384(5) 0.5016(4) 0.0415(3) 0.0550(11) Uani 1.0 2 d .
C41 C 0.2436(5) 0.5085(4) 0.0157(3) 0.0608(13) Uani 1.0 2 d .
C42 C 0.1985(5) 0.4362(4) 0.0335(3) 0.0605(13) Uani 1.0 2 d .
C43 C 0.2460(4) 0.3558(4) 0.0790(3) 0.0474(10) Uani 1.0 2 d .
C44 C 0.5163(4) 0.1514(3) 0.0963(3) 0.0372(8) Uani 1.0 2 d .
C45 C 0.6033(4) 0.0736(4) 0.1211(3) 0.0510(11) Uani 1.0 2 d .
C46 C 0.6870(5) -0.0029(4) 0.0659(4) 0.0661(14) Uani 1.0 2 d .
C47 C 0.6825(6) -0.0039(5) -0.0138(4) 0.0766(17) Uani 1.0 2 d .
C48 C 0.5976(6) 0.0720(5) -0.0390(4) 0.0789(18) Uani 1.0 2 d .
C49 C 0.5136(5) 0.1491(4) 0.0159(3) 0.0558(12) Uani 1.0 2 d .
C50 C 0.2001(15) -0.1981(13) 0.3640(10) 0.228(8) Uiso 1.0 2 d .
C51 C 0.2010(10) -0.2068(8) 0.2820(7) 0.123(3) Uiso 1.0 2 d .
C52 C 0.3019(12) -0.2786(10) 0.2414(9) 0.154(4) Uiso 1.0 2 d .
C53 C 0.3132(11) -0.2820(9) 0.1638(8) 0.149(4) Uiso 1.0 2 d .
C54 C 0.2399(10) -0.2271(9) 0.1193(8) 0.147(4) Uiso 1.0 2 d .
C55 C 0.1292(11) -0.1468(9) 0.1683(8) 0.148(4) Uiso 1.0 2 d .
C56 C 0.1191(7) -0.1425(6) 0.2541(5) 0.0891(19) Uiso 1.0 2 d .
C57 C 0.1143(12) 0.2852(11) 0.8743(9) 0.182(5) Uiso 1.0 2 d .
C58 C 0.2265(12) 0.2433(10) 0.8190(8) 0.145(4) Uiso 1.0 2 d .
C59 C 0.3202(11) 0.2465(9) 0.8254(8) 0.139(4) Uiso 1.0 2 d .
C60 C 0.4306(14) 0.1997(11) 0.7689(10) 0.185(6) Uiso 1.0 2 d .
C61 C 0.4487(14) 0.1452(11) 0.7025(10) 0.186(6) Uiso 1.0 2 d .
C62 C 0.3416(14) 0.1445(11) 0.7064(10) 0.178(5) Uiso 1.0 2 d .
C63 C 0.2258(10) 0.1864(8) 0.7584(7) 0.134(4) Uiso 1.0 2 d .
H1A H 0.6534 0.3066 0.3090 0.0408 Uiso 1.0 2 calc R
H1B H 0.5408 0.3185 0.3917 0.0408 Uiso 1.0 2 calc R
H3A H 0.7382 0.0979 0.2557 0.0764 Uiso 1.0 2 calc R
H3B H 0.8180 0.0503 0.3162 0.0764 Uiso 1.0 2 calc R
H3C H 0.8226 0.1486 0.2679 0.0764 Uiso 1.0 2 calc R
H4A H 0.6331 0.0547 0.4315 0.0740 Uiso 1.0 2 calc R
H4B H 0.5539 0.1021 0.3705 0.0740 Uiso 1.0 2 calc R
H4C H 0.5175 0.1557 0.4579 0.0740 Uiso 1.0 2 calc R
H5A H 0.7736 0.2269 0.4043 0.0795 Uiso 1.0 2 calc R
H5B H 0.7662 0.1285 0.4509 0.0795 Uiso 1.0 2 calc R
H5C H 0.6542 0.2313 0.4793 0.0795 Uiso 1.0 2 calc R
H8 H 0.7662 0.5192 0.2149 0.0670 Uiso 1.0 2 calc R
H9 H 0.9728 0.4243 0.1642 0.0817 Uiso 1.0 2 calc R
H10 H 1.0393 0.2736 0.1037 0.0757 Uiso 1.0 2 calc R
H12A H 0.5637 0.5433 0.1829 0.0648 Uiso 1.0 2 calc R
H12B H 0.5525 0.5040 0.2757 0.0648 Uiso 1.0 2 calc R
H12C H 0.5285 0.4493 0.2112 0.0648 Uiso 1.0 2 calc R
H13A H 0.9763 0.1199 0.1128 0.0822 Uiso 1.0 2 calc R
H13B H 0.9732 0.1691 0.0246 0.0822 Uiso 1.0 2 calc R
H13C H 0.8577 0.1489 0.0859 0.0822 Uiso 1.0 2 calc R
H15 H 0.3616 0.1266 0.3558 0.0497 Uiso 1.0 2 calc R
H16 H 0.2744 0.0154 0.4271 0.0669 Uiso 1.0 2 calc R
H17 H 0.1193 0.0622 0.5546 0.0747 Uiso 1.0 2 calc R
H18 H 0.0575 0.2143 0.6141 0.0740 Uiso 1.0 2 calc R
H19 H 0.1391 0.3272 0.5431 0.0602 Uiso 1.0 2 calc R
H21 H 0.3605 0.2856 0.5433 0.0602 Uiso 1.0 2 calc R
H22 H 0.3795 0.3754 0.6390 0.0713 Uiso 1.0 2 calc R
H23 H 0.3558 0.5380 0.6167 0.0807 Uiso 1.0 2 calc R
H24 H 0.3142 0.6128 0.4973 0.0848 Uiso 1.0 2 calc R
H25 H 0.2950 0.5257 0.4013 0.0647 Uiso 1.0 2 calc R
H27 H 0.2931 0.4794 0.2624 0.0529 Uiso 1.0 2 calc R
H28 H 0.1372 0.5951 0.2204 0.0718 Uiso 1.0 2 calc R
H29 H -0.0604 0.6043 0.2835 0.0786 Uiso 1.0 2 calc R
H30 H -0.1032 0.5010 0.3931 0.0721 Uiso 1.0 2 calc R
H31 H 0.0520 0.3862 0.4367 0.0568 Uiso 1.0 2 calc R
H33 H 0.3932 0.0531 0.1881 0.0564 Uiso 1.0 2 calc R
H34 H 0.2437 -0.0111 0.2495 0.0718 Uiso 1.0 2 calc R
H35 H 0.0423 0.0950 0.3110 0.0792 Uiso 1.0 2 calc R
H36 H -0.0082 0.2631 0.3118 0.0682 Uiso 1.0 2 calc R
H37 H 0.1398 0.3288 0.2521 0.0526 Uiso 1.0 2 calc R
H39 H 0.4509 0.4182 0.1064 0.0533 Uiso 1.0 2 calc R
H40 H 0.3715 0.5511 0.0273 0.0660 Uiso 1.0 2 calc R
H41 H 0.2095 0.5639 -0.0145 0.0729 Uiso 1.0 2 calc R
H42 H 0.1341 0.4408 0.0146 0.0726 Uiso 1.0 2 calc R
H43 H 0.2150 0.3051 0.0903 0.0569 Uiso 1.0 2 calc R
H45 H 0.6054 0.0731 0.1765 0.0612 Uiso 1.0 2 calc R
H46 H 0.7477 -0.0549 0.0829 0.0793 Uiso 1.0 2 calc R
H47 H 0.7387 -0.0575 -0.0513 0.0919 Uiso 1.0 2 calc R
H48 H 0.5960 0.0720 -0.0944 0.0947 Uiso 1.0 2 calc R
H49 H 0.4536 0.2010 -0.0018 0.0670 Uiso 1.0 2 calc R
H50A H 0.1232 -0.1979 0.4039 0.2732 Uiso 1.0 2 calc R
H50B H 0.2088 -0.1366 0.3704 0.2732 Uiso 1.0 2 calc R
H50C H 0.2675 -0.2539 0.3746 0.2732 Uiso 1.0 2 calc R
H52 H 0.3590 -0.3224 0.2664 0.1846 Uiso 1.0 2 calc R
H53 H 0.3859 -0.3318 0.1318 0.1792 Uiso 1.0 2 calc R
H54 H 0.2580 -0.2392 0.0616 0.1763 Uiso 1.0 2 calc R
H55 H 0.0705 -0.1023 0.1449 0.1771 Uiso 1.0 2 calc R
H56 H 0.0522 -0.0925 0.2904 0.1069 Uiso 1.0 2 calc R
H57A H 0.0916 0.3566 0.8765 0.2178 Uiso 1.0 2 calc R
H57B H 0.1138 0.2587 0.9298 0.2178 Uiso 1.0 2 calc R
H57C H 0.0561 0.2709 0.8569 0.2178 Uiso 1.0 2 calc R
H59 H 0.3141 0.2826 0.8707 0.1663 Uiso 1.0 2 calc R
H60 H 0.4992 0.2051 0.7760 0.2221 Uiso 1.0 2 calc R
H61 H 0.5242 0.1132 0.6607 0.2227 Uiso 1.0 2 calc R
H62 H 0.3481 0.1059 0.6626 0.2134 Uiso 1.0 2 calc R
H63 H 0.1568 0.1785 0.7545 0.1605 Uiso 1.0 2 calc R

loop_
_atom_site_aniso_label
_atom_site_aniso_U_11
_atom_site_aniso_U_22
_atom_site_aniso_U_33
_atom_site_aniso_U_12
_atom_site_aniso_U_13
_atom_site_aniso_U_23
Pt1 0.02559(7) 0.03398(8) 0.02798(8) -0.01194(5) -0.00754(5) -0.00080(5)
S1 0.0296(4) 0.0617(6) 0.0317(5) -0.0225(4) -0.0037(4) -0.0048(5)
P1 0.0281(4) 0.0361(5) 0.0261(5) -0.0128(4) -0.0042(4) -0.0027(4)
P2 0.0275(4) 0.0363(5) 0.0290(5) -0.0140(4) -0.0081(4) -0.0018(4)
C1 0.0305(17) 0.046(2) 0.0338(19) -0.0188(15) -0.0171(15) 0.0077(16)
C2 0.0384(19) 0.042(2) 0.042(3) -0.0147(16) -0.0178(17) 0.0036(17)
C3 0.053(3) 0.059(3) 0.064(4) -0.003(3) -0.023(3) 0.001(3)
C4 0.052(3) 0.051(3) 0.083(4) -0.019(3) -0.028(3) 0.022(3)
C5 0.076(4) 0.060(3) 0.078(4) -0.019(3) -0.054(4) 0.010(3)
C6 0.0323(18) 0.056(3) 0.034(2) -0.0223(17) -0.0118(16) 0.0079(17)
C7 0.044(2) 0.055(3) 0.036(2) -0.0275(19) -0.0144(17) 0.0107(18)
C8 0.068(3) 0.069(3) 0.049(3) -0.046(3) -0.021(3) 0.009(3)
C9 0.058(3) 0.110(5) 0.064(4) -0.059(4) -0.023(3) 0.010(4)
C10 0.034(2) 0.101(5) 0.059(3) -0.032(3) -0.012(2) -0.001(3)
C11 0.0298(18) 0.066(3) 0.046(3) -0.0181(19) -0.0091(17) 0.006(2)
C12 0.051(3) 0.048(3) 0.059(3) -0.016(2) -0.017(3) 0.001(2)
C13 0.037(3) 0.079(4) 0.071(4) -0.011(3) -0.003(3) -0.012(3)
C14 0.0362(18) 0.042(2) 0.035(2) -0.0180(16) -0.0093(16) 0.0009(16)
C15 0.042(2) 0.041(2) 0.041(3) -0.0150(17) -0.0142(18) 0.0012(17)
C16 0.066(3) 0.042(3) 0.063(3) -0.026(3) -0.021(3) 0.012(2)
C17 0.066(3) 0.061(3) 0.067(4) -0.040(3) -0.019(3) 0.026(3)
C18 0.060(3) 0.074(4) 0.044(3) -0.035(3) 0.001(3) 0.008(3)
C19 0.054(3) 0.055(3) 0.037(3) -0.026(2) 0.0001(19) -0.0025(19)
C20 0.0337(18) 0.044(2) 0.035(2) -0.0139(16) -0.0044(15) -0.0080(16)
C21 0.046(3) 0.058(3) 0.040(3) -0.011(2) -0.0142(19) -0.007(2)
C22 0.059(3) 0.076(4) 0.043(3) -0.021(3) -0.020(3) -0.011(3)
C23 0.073(4) 0.088(4) 0.054(3) -0.044(3) -0.015(3) -0.021(3)
C24 0.092(4) 0.067(4) 0.067(4) -0.049(3) -0.016(3) -0.013(3)
C25 0.073(3) 0.051(3) 0.044(3) -0.035(3) -0.012(3) -0.004(2)
C26 0.0341(18) 0.040(2) 0.035(2) -0.0113(15) -0.0070(16) -0.0055(16)
C27 0.041(2) 0.044(3) 0.041(3) -0.0126(17) -0.0099(18) 0.0008(18)
C28 0.057(3) 0.055(3) 0.048(3) -0.004(3) -0.013(3) 0.003(3)
C29 0.048(3) 0.064(3) 0.065(4) 0.006(3) -0.023(3) -0.009(3)
C30 0.029(2) 0.067(3) 0.066(4) -0.001(2) -0.008(2) -0.016(3)
C31 0.0344(19) 0.048(3) 0.049(3) -0.0107(17) -0.0047(18) -0.0050(19)
C32 0.0363(18) 0.045(2) 0.0295(18) -0.0227(16) -0.0081(15) -0.0029(15)
C33 0.051(3) 0.045(3) 0.048(3) -0.0260(19) -0.0062(19) -0.0084(19)
C34 0.072(4) 0.058(3) 0.062(3) -0.044(3) -0.015(3) 0.002(3)
C35 0.062(3) 0.090(4) 0.065(4) -0.056(3) -0.011(3) 0.004(3)
C36 0.039(3) 0.078(4) 0.054(3) -0.031(3) -0.005(2) -0.001(3)
C37 0.0370(19) 0.053(3) 0.044(3) -0.0208(18) -0.0110(18) -0.0004(19)
C38 0.0326(17) 0.045(2) 0.0282(18) -0.0145(15) -0.0091(15) -0.0012(15)
C39 0.042(2) 0.051(3) 0.043(3) -0.0220(18) -0.0145(18) 0.0082(19)
C40 0.062(3) 0.055(3) 0.048(3) -0.029(3) -0.014(3) 0.016(2)
C41 0.056(3) 0.071(4) 0.043(3) -0.017(3) -0.016(3) 0.022(3)
C42 0.049(3) 0.083(4) 0.054(3) -0.025(3) -0.029(3) 0.023(3)
C43 0.044(3) 0.061(3) 0.046(3) -0.026(2) -0.0209(19) 0.010(2)
C44 0.0336(18) 0.042(2) 0.036(2) -0.0180(16) -0.0055(16) -0.0059(16)
C45 0.045(3) 0.050(3) 0.054(3) -0.0120(19) -0.017(2) -0.005(2)
C46 0.056(3) 0.047(3) 0.083(4) -0.006(3) -0.019(3) -0.013(3)
C47 0.067(4) 0.062(4) 0.075(4) -0.011(3) 0.001(3) -0.030(3)
C48 0.088(4) 0.082(4) 0.047(3) -0.013(4) -0.012(3) -0.028(3)
C49 0.055(3) 0.060(3) 0.045(3) -0.014(3) -0.012(2) -0.014(3)

loop_
_atom_type_symbol
_atom_type_description
_atom_type_scat_dispersion_real
_atom_type_scat_dispersion_imag
_atom_type_scat_source
C C 0.0033 0.0016
;
International Tables for Crystallography
(1992, Vol. C, Tables 4.2.6.8 and 6.1.1.4)
;
H H 0.0000 0.0000
;
International Tables for Crystallography
(1992, Vol. C, Table 6.1.1.4)
;
P P 0.1023 0.0942
;
International Tables for Crystallography
(1992, Vol. C, Tables 4.2.6.8 and 6.1.1.4)
;
Pt Pt -1.7033 8.3905
;
International Tables for Crystallography
(1992, Vol. C, Tables 4.2.6.8 and 6.1.1.4)
;
S S 0.1246 0.1234
;
International Tables for Crystallography
(1992, Vol. C, Tables 4.2.6.8 and 6.1.1.4)
;

loop_
_geom_angle_atom_site_label_1
_geom_angle_atom_site_label_2
_geom_angle_atom_site_label_3
_geom_angle
_geom_angle_publ_flag
S1 Pt1 P1 165.86(4) yes
S1 Pt1 P2 83.66(4) yes
S1 Pt1 C1 90.29(10) yes
P1 Pt1 P2 98.63(4) yes
P1 Pt1 C1 89.90(9) yes
P2 Pt1 C1 167.51(10) yes
Pt1 S1 C6 114.04(13) yes
Pt1 P1 C14 121.50(12) yes
Pt1 P1 C20 115.05(13) yes
Pt1 P1 C26 110.22(12) yes
C14 P1 C20 103.0(2) yes
C14 P1 C26 104.1(2) yes
C20 P1 C26 100.45(19) yes
Pt1 P2 C32 118.64(14) yes
Pt1 P2 C38 118.21(17) yes
Pt1 P2 C44 110.25(16) yes
C32 P2 C38 103.3(2) yes
C32 P2 C44 100.4(2) yes
C38 P2 C44 103.69(17) yes
Pt1 C1 C2 116.0(4) yes
C1 C2 C3 111.7(4) yes
C1 C2 C4 112.7(4) yes
C1 C2 C5 106.5(4) yes
C3 C2 C4 108.8(5) yes
C3 C2 C5 108.0(4) yes
C4 C2 C5 109.1(5) yes
S1 C6 C7 123.5(3) yes
S1 C6 C11 116.7(4) yes
C7 C6 C11 119.5(5) yes
C6 C7 C8 119.8(4) yes
C6 C7 C12 121.9(5) yes
C8 C7 C12 118.2(5) yes
C7 C8 C9 120.1(6) yes
C8 C9 C10 120.2(7) yes
C9 C10 C11 122.6(5) yes
C6 C11 C10 117.8(5) yes
C6 C11 C13 122.5(5) yes
C10 C11 C13 119.7(4) yes
P1 C14 C15 119.2(3) yes
P1 C14 C19 122.5(4) yes
C15 C14 C19 118.2(5) yes
C14 C15 C16 120.1(4) yes
C15 C16 C17 119.9(5) yes
C16 C17 C18 120.5(6) yes
C17 C18 C19 120.1(5) yes
C14 C19 C18 121.1(5) yes
P1 C20 C21 122.0(4) yes
P1 C20 C25 120.2(4) yes
C21 C20 C25 117.6(5) yes
C20 C21 C22 120.2(5) yes
C21 C22 C23 120.9(6) yes
C22 C23 C24 119.4(7) yes
C23 C24 C25 120.5(6) yes
C20 C25 C24 121.4(5) yes
P1 C26 C27 119.1(3) yes
P1 C26 C31 123.0(4) yes
C27 C26 C31 117.9(4) yes
C26 C27 C28 121.5(5) yes
C27 C28 C29 120.0(5) yes
C28 C29 C30 119.9(5) yes
C29 C30 C31 120.2(5) yes
C26 C31 C30 120.4(5) yes
P2 C32 C33 120.8(3) yes
P2 C32 C37 120.5(4) yes
C33 C32 C37 118.6(5) yes
C32 C33 C34 120.6(4) yes
C33 C34 C35 119.8(6) yes
C34 C35 C36 120.0(6) yes
C35 C36 C37 120.8(4) yes
C32 C37 C36 120.2(5) yes
P2 C38 C39 118.5(4) yes
P2 C38 C43 122.6(4) yes
C39 C38 C43 118.9(4) yes
C38 C39 C40 120.1(5) yes
C39 C40 C41 120.1(6) yes
C40 C41 C42 120.2(5) yes
C41 C42 C43 120.5(6) yes
C38 C43 C42 120.0(6) yes
P2 C44 C45 119.4(4) yes
P2 C44 C49 122.0(3) yes
C45 C44 C49 118.5(4) yes
C44 C45 C46 120.5(6) yes
C45 C46 C47 120.1(5) yes
C46 C47 C48 120.0(5) yes
C47 C48 C49 120.3(6) yes
C44 C49 C48 120.6(5) yes
C50 C51 C52 109.3(12) yes
C50 C51 C56 120.8(10) yes
C52 C51 C56 129.3(12) yes
C51 C52 C53 111.5(13) yes
C52 C53 C54 131.4(11) yes
C53 C54 C55 114.3(12) yes
C54 C55 C56 113.7(10) yes
C51 C56 C55 119.8(8) yes
C57 C58 C59 124.5(15) yes
C57 C58 C63 110.9(15) yes
C59 C58 C63 124.2(11) yes
C58 C59 C60 121.3(15) yes
C59 C60 C61 123.6(18) yes
C60 C61 C62 108.1(13) yes
C61 C62 C63 134.8(17) yes
C58 C63 C62 107.7(14) yes
Pt1 C1 H1A 108.286 no
Pt1 C1 H1B 108.291 no
C2 C1 H1A 108.282 no
C2 C1 H1B 108.282 no
H1A C1 H1B 107.388 no
C2 C3 H3A 109.464 no
C2 C3 H3B 109.474 no
C2 C3 H3C 109.472 no
H3A C3 H3B 109.470 no
H3A C3 H3C 109.468 no
H3B C3 H3C 109.479 no
C2 C4 H4A 109.464 no
C2 C4 H4B 109.467 no
C2 C4 H4C 109.465 no
H4A C4 H4B 109.483 no
H4A C4 H4C 109.468 no
H4B C4 H4C 109.481 no
C2 C5 H5A 109.472 no
C2 C5 H5B 109.472 no
C2 C5 H5C 109.471 no
H5A C5 H5B 109.479 no
H5A C5 H5C 109.465 no
H5B C5 H5C 109.469 no
C7 C8 H8 119.959 no
C9 C8 H8 119.951 no
C8 C9 H9 119.910 no
C10 C9 H9 119.911 no
C9 C10 H10 118.720 no
C11 C10 H10 118.706 no
C7 C12 H12A 109.474 no
C7 C12 H12B 109.476 no
C7 C12 H12C 109.471 no
H12A C12 H12B 109.464 no
H12A C12 H12C 109.474 no
H12B C12 H12C 109.468 no
C11 C13 H13A 109.472 no
C11 C13 H13B 109.469 no
C11 C13 H13C 109.476 no
H13A C13 H13B 109.467 no
H13A C13 H13C 109.475 no
H13B C13 H13C 109.468 no
C14 C15 H15 119.960 no
C16 C15 H15 119.955 no
C15 C16 H16 120.068 no
C17 C16 H16 120.051 no
C16 C17 H17 119.725 no
C18 C17 H17 119.727 no
C17 C18 H18 119.949 no
C19 C18 H18 119.946 no
C14 C19 H19 119.452 no
C18 C19 H19 119.450 no
C20 C21 H21 119.893 no
C22 C21 H21 119.891 no
C21 C22 H22 119.551 no
C23 C22 H22 119.547 no
C22 C23 H23 120.302 no
C24 C23 H23 120.294 no
C23 C24 H24 119.748 no
C25 C24 H24 119.753 no
C20 C25 H25 119.322 no
C24 C25 H25 119.325 no
C26 C27 H27 119.247 no
C28 C27 H27 119.244 no
C27 C28 H28 120.007 no
C29 C28 H28 120.014 no
C28 C29 H29 120.062 no
C30 C29 H29 120.058 no
C29 C30 H30 119.879 no
C31 C30 H30 119.882 no
C26 C31 H31 119.777 no
C30 C31 H31 119.776 no
C32 C33 H33 119.693 no
C34 C33 H33 119.699 no
C33 C34 H34 120.096 no
C35 C34 H34 120.097 no
C34 C35 H35 119.997 no
C36 C35 H35 119.992 no
C35 C36 H36 119.616 no
C37 C36 H36 119.614 no
C32 C37 H37 119.892 no
C36 C37 H37 119.897 no
C38 C39 H39 119.934 no
C40 C39 H39 119.933 no
C39 C40 H40 119.934 no
C41 C40 H40 119.949 no
C40 C41 H41 119.903 no
C42 C41 H41 119.901 no
C41 C42 H42 119.736 no
C43 C42 H42 119.737 no
C38 C43 H43 119.980 no
C42 C43 H43 119.970 no
C44 C45 H45 119.746 no
C46 C45 H45 119.755 no
C45 C46 H46 119.967 no
C47 C46 H46 119.961 no
C46 C47 H47 120.025 no
C48 C47 H47 120.005 no
C47 C48 H48 119.856 no
C49 C48 H48 119.854 no
C44 C49 H49 119.679 no
C48 C49 H49 119.688 no
C51 C50 H50A 109.467 no
C51 C50 H50B 109.477 no
C51 C50 H50C 109.469 no
H50A C50 H50B 109.478 no
H50A C50 H50C 109.469 no
H50B C50 H50C 109.467 no
C51 C52 H52 124.244 no
C53 C52 H52 124.243 no
C52 C53 H53 114.297 no
C54 C53 H53 114.293 no
C53 C54 H54 122.852 no
C55 C54 H54 122.864 no
C54 C55 H55 123.144 no
C56 C55 H55 123.163 no
C51 C56 H56 120.121 no
C55 C56 H56 120.117 no
C58 C57 H57A 109.478 no
C58 C57 H57B 109.474 no
C58 C57 H57C 109.467 no
H57A C57 H57B 109.467 no
H57A C57 H57C 109.468 no
H57B C57 H57C 109.474 no
C58 C59 H59 119.346 no
C60 C59 H59 119.349 no
C59 C60 H60 118.179 no
C61 C60 H60 118.183 no
C60 C61 H61 125.956 no
C62 C61 H61 125.946 no
C61 C62 H62 112.591 no
C63 C62 H62 112.589 no
C58 C63 H63 126.146 no
C62 C63 H63 126.137 no

loop_
_geom_bond_atom_site_label_1
_geom_bond_atom_site_label_2
_geom_bond_distance
_geom_bond_publ_flag
Pt1 S1 2.3637(10) yes
Pt1 P1 2.2696(9) yes
Pt1 P2 2.3848(13) yes
Pt1 C1 2.128(5) yes
S1 C6 1.780(6) yes
P1 C14 1.817(5) yes
P1 C20 1.833(5) yes
P1 C26 1.840(4) yes
P2 C32 1.841(5) yes
P2 C38 1.832(4) yes
P2 C44 1.835(4) yes
C1 C2 1.547(6) yes
C2 C3 1.526(6) yes
C2 C4 1.527(8) yes
C2 C5 1.540(10) yes
C6 C7 1.394(7) yes
C6 C11 1.422(5) yes
C7 C8 1.395(9) yes
C7 C12 1.504(6) yes
C8 C9 1.379(7) yes
C9 C10 1.346(10) yes
C10 C11 1.389(10) yes
C11 C13 1.496(8) yes
C14 C15 1.391(6) yes
C14 C19 1.393(5) yes
C15 C16 1.392(8) yes
C16 C17 1.383(7) yes
C17 C18 1.352(9) yes
C18 C19 1.380(9) yes
C20 C21 1.395(7) yes
C20 C25 1.385(7) yes
C21 C22 1.394(9) yes
C22 C23 1.360(10) yes
C23 C24 1.372(9) yes
C24 C25 1.378(10) yes
C26 C27 1.382(6) yes
C26 C31 1.404(6) yes
C27 C28 1.377(7) yes
C28 C29 1.369(8) yes
C29 C30 1.386(8) yes
C30 C31 1.374(7) yes
C32 C33 1.398(7) yes
C32 C37 1.395(5) yes
C33 C34 1.385(9) yes
C34 C35 1.389(7) yes
C35 C36 1.366(9) yes
C36 C37 1.386(8) yes
C38 C39 1.388(8) yes
C38 C43 1.391(8) yes
C39 C40 1.390(7) yes
C40 C41 1.375(9) yes
C41 C42 1.362(10) yes
C42 C43 1.387(7) yes
C44 C45 1.388(6) yes
C44 C49 1.384(7) yes
C45 C46 1.380(7) yes
C46 C47 1.379(11) yes
C47 C48 1.362(9) yes
C48 C49 1.383(7) yes
C50 C51 1.41(3) yes
C51 C52 1.318(14) yes
C51 C56 1.290(14) yes
C52 C53 1.28(2) yes
C53 C54 1.357(19) yes
C54 C55 1.480(14) yes
C55 C56 1.427(16) yes
C57 C58 1.351(16) yes
C58 C59 1.25(3) yes
C58 C63 1.40(3) yes
C59 C60 1.355(16) yes
C60 C61 1.36(3) yes
C61 C62 1.34(3) yes
C62 C63 1.361(17) yes
C1 H1A 0.990 no
C1 H1B 0.990 no
C3 H3A 0.980 no
C3 H3B 0.980 no
C3 H3C 0.980 no
C4 H4A 0.980 no
C4 H4B 0.980 no
C4 H4C 0.980 no
C5 H5A 0.980 no
C5 H5B 0.980 no
C5 H5C 0.980 no
C8 H8 0.950 no
C9 H9 0.950 no
C10 H10 0.950 no
C12 H12A 0.980 no
C12 H12B 0.980 no
C12 H12C 0.980 no
C13 H13A 0.980 no
C13 H13B 0.980 no
C13 H13C 0.980 no
C15 H15 0.950 no
C16 H16 0.950 no
C17 H17 0.950 no
C18 H18 0.950 no
C19 H19 0.950 no
C21 H21 0.950 no
C22 H22 0.950 no
C23 H23 0.950 no
C24 H24 0.950 no
C25 H25 0.950 no
C27 H27 0.950 no
C28 H28 0.950 no
C29 H29 0.950 no
C30 H30 0.950 no
C31 H31 0.950 no
C33 H33 0.950 no
C34 H34 0.950 no
C35 H35 0.950 no
C36 H36 0.950 no
C37 H37 0.950 no
C39 H39 0.950 no
C40 H40 0.950 no
C41 H41 0.950 no
C42 H42 0.950 no
C43 H43 0.950 no
C45 H45 0.950 no
C46 H46 0.950 no
C47 H47 0.950 no
C48 H48 0.950 no
C49 H49 0.950 no
C50 H50A 0.980 no
C50 H50B 0.980 no
C50 H50C 0.980 no
C52 H52 0.950 no
C53 H53 0.950 no
C54 H54 0.950 no
C55 H55 0.950 no
C56 H56 0.950 no
C57 H57A 0.980 no
C57 H57B 0.980 no
C57 H57C 0.980 no
C59 H59 0.950 no
C60 H60 0.950 no
C61 H61 0.950 no
C62 H62 0.950 no
C63 H63 0.950 no

loop_
_geom_contact_atom_site_label_1
_geom_contact_atom_site_label_2
_geom_contact_distance
_geom_contact_publ_flag
_geom_contact_site_symmetry_2
Pt1 C4 3.428(6) no .
Pt1 C12 3.564(6) no .
Pt1 C27 3.532(4) no .
S1 C12 3.179(6) no .
S1 C13 3.046(5) no .
S1 C39 3.584(5) no .
S1 C44 3.206(6) no .
S1 C45 3.291(6) no .
C1 C6 3.268(6) no .
C1 C7 3.455(6) no .
C1 C12 3.510(7) no .
C1 C20 3.208(5) no .
C1 C21 3.572(5) no .
C4 C15 3.503(8) no .
C6 C9 2.780(10) no .
C7 C10 2.755(6) no .
C8 C11 2.788(8) no .
C14 C17 2.778(8) no .
C14 C21 3.156(8) no .
C14 C31 3.126(6) no .
C15 C18 2.764(6) no .
C15 C32 3.357(6) no .
C15 C33 3.398(8) no .
C15 C37 3.574(7) no .
C16 C19 2.748(8) no .
C16 C34 3.585(9) no .
C19 C20 3.189(8) no .
C19 C21 3.166(9) no .
C19 C26 3.454(6) no .
C19 C31 3.219(7) no .
C20 C23 2.795(9) no .
C20 C27 3.581(7) no .
C21 C24 2.750(9) no .
C22 C25 2.739(8) no .
C25 C26 3.118(9) no .
C25 C27 3.412(9) no .
C26 C29 2.784(7) no .
C26 C37 3.277(8) no .
C27 C30 2.748(7) no .
C27 C38 3.389(6) no .
C27 C39 3.377(6) no .
C28 C31 2.760(7) no .
C31 C37 3.235(7) no .
C32 C35 2.787(8) no .
C32 C43 3.106(6) no .
C32 C45 3.583(5) no .
C32 C49 3.563(6) no .
C33 C36 2.761(6) no .
C33 C44 3.030(7) no .
C33 C45 3.385(7) no .
C34 C37 2.770(8) no .
C37 C38 3.266(6) no .
C37 C43 3.149(7) no .
C38 C41 2.776(7) no .
C38 C49 3.109(6) no .
C39 C42 2.758(9) no .
C40 C43 2.758(9) no .
C43 C49 3.480(6) no .
C44 C47 2.776(7) no .
C45 C48 2.752(9) no .
C46 C49 2.749(8) no .
C50 C53 3.38(2) no .
C51 C54 2.673(18) no .
C52 C55 2.842(19) no .
C53 C56 2.613(12) no .
C57 C60 3.54(2) no .
C57 C62 3.440(17) no .
C58 C61 2.759(17) no .
C59 C62 2.53(3) no .
C60 C63 2.74(3) no .
C7 C41 3.439(7) no 2_665
C10 C36 3.446(8) no 1_655
C36 C10 3.446(8) no 1_455
C41 C7 3.439(7) no 2_665
C48 C54 3.535(16) no 2_655
C54 C48 3.535(16) no 2_655
Pt1 H3A 3.2132 no .
Pt1 H4B 2.9901 no .
Pt1 H12C 2.7666 no .
Pt1 H15 3.2233 no .
Pt1 H27 3.0276 no .
Pt1 H39 3.2812 no .
Pt1 H45 3.1311 no .
S1 H1A 2.9287 no .
S1 H3A 3.0935 no .
S1 H3C 3.4177 no .
S1 H12C 2.6216 no .
S1 H13C 2.4675 no .
S1 H39 2.8174 no .
S1 H45 3.1590 no .
P1 H1B 2.8251 no .
P1 H4B 3.4583 no .
P1 H4C 3.3065 no .
P1 H15 2.8557 no .
P1 H19 2.9245 no .
P1 H21 2.9348 no .
P1 H25 2.8754 no .
P1 H27 2.8495 no .
P1 H31 2.9662 no .
P2 H15 3.4085 no .
P2 H27 3.4505 no .
P2 H33 2.9120 no .
P2 H37 2.9052 no .
P2 H39 2.8473 no .
P2 H43 2.9429 no .
P2 H45 2.8664 no .
P2 H49 2.9203 no .
C1 H3A 2.7720 no .
C1 H3B 3.3824 no .
C1 H3C 2.6947 no .
C1 H4A 3.3942 no .
C1 H4B 2.7870 no .
C1 H4C 2.7180 no .
C1 H5A 2.6439 no .
C1 H5B 3.3329 no .
C1 H5C 2.6458 no .
C1 H12B 3.3174 no .
C1 H12C 3.2294 no .
C3 H1A 2.6617 no .
C3 H1B 3.3699 no .
C3 H4A 2.6683 no .
C3 H4B 2.6632 no .
C3 H4C 3.3330 no .
C3 H5A 2.6621 no .
C3 H5B 2.6598 no .
C3 H5C 3.3322 no .
C3 H13A 3.3425 no .
C3 H13C 3.4112 no .
C3 H45 3.5874 no .
C4 H1A 3.3890 no .
C4 H1B 2.8175 no .
C4 H3A 2.6636 no .
C4 H3B 2.6674 no .
C4 H3C 3.3332 no .
C4 H5A 3.3461 no .
C4 H5B 2.6702 no .
C4 H5C 2.6963 no .
C4 H15 3.2181 no .
C4 H21 3.2788 no .
C5 H1A 2.6862 no .
C5 H1B 2.5554 no .
C5 H3A 3.3348 no .
C5 H3B 2.6424 no .
C5 H3C 2.6726 no .
C5 H4A 2.6590 no .
C5 H4B 3.3485 no .
C5 H4C 2.7010 no .
C6 H1A 2.5105 no .
C6 H3C 3.0740 no .
C6 H8 3.2703 no .
C6 H10 3.2659 no .
C6 H12A 3.1405 no .
C6 H12B 3.1639 no .
C6 H12C 2.5805 no .
C6 H13A 3.1883 no .
C6 H13B 3.1664 no .
C6 H13C 2.6026 no .
C7 H1A 2.5830 no .
C7 H9 3.2608 no .
C8 H1A 3.4196 no .
C8 H10 3.2140 no .
C8 H12A 2.7266 no .
C8 H12B 2.7243 no .
C8 H12C 3.2915 no .
C10 H8 3.2171 no .
C10 H13A 2.7377 no .
C10 H13B 2.7401 no .
C10 H13C 3.2934 no .
C11 H1A 3.3753 no .
C11 H3C 2.9153 no .
C11 H9 3.2512 no .
C12 H1A 2.9039 no .
C12 H8 2.6294 no .
C12 H27 3.4427 no .
C12 H39 3.2721 no .
C13 H3A 3.4435 no .
C13 H3C 2.9991 no .
C13 H10 2.6286 no .
C14 H4B 3.3365 no .
C14 H4C 3.1229 no .
C14 H16 3.2680 no .
C14 H18 3.2693 no .
C14 H21 2.7604 no .
C14 H31 2.6794 no .
C15 H4B 2.8883 no .
C15 H4C 3.2214 no .
C15 H17 3.2584 no .
C15 H19 3.2485 no .
C16 H18 3.2331 no .
C17 H15 3.2587 no .
C17 H19 3.2191 no .
C18 H16 3.2293 no .
C18 H31 3.3237 no .
C19 H15 3.2518 no .
C19 H17 3.2248 no .
C19 H21 2.7559 no .
C19 H31 2.4718 no .
C20 H1B 2.4115 no .
C20 H4C 3.4251 no .
C20 H19 2.8167 no .
C20 H22 3.2724 no .
C20 H24 3.2613 no .
C20 H27 3.5726 no .
C21 H1B 2.6929 no .
C21 H4C 2.9538 no .
C21 H5C 3.3729 no .
C21 H19 2.7975 no .
C21 H23 3.2550 no .
C21 H25 3.2403 no .
C22 H1B 3.4241 no .
C22 H5C 3.5746 no .
C22 H24 3.2164 no .
C23 H21 3.2475 no .
C23 H25 3.2393 no .
C24 H22 3.2169 no .
C25 H1B 2.9694 no .
C25 H12B 3.4978 no .
C25 H21 3.2420 no .
C25 H23 3.2461 no .
C25 H27 3.3118 no .
C26 H19 3.3280 no .
C26 H25 2.7431 no .
C26 H28 3.2602 no .
C26 H30 3.2691 no .
C26 H37 2.6629 no .
C27 H25 2.6899 no .
C27 H29 3.2370 no .
C27 H31 3.2477 no .
C27 H37 2.9694 no .
C27 H39 3.4319 no .
C28 H30 3.2406 no .
C28 H37 3.2324 no .
C29 H27 3.2310 no .
C29 H31 3.2490 no .
C29 H37 3.1972 no .
C30 H28 3.2437 no .
C30 H36 3.5914 no .
C30 H37 2.9147 no .
C31 H19 3.0386 no .
C31 H27 3.2482 no .
C31 H29 3.2491 no .
C31 H36 3.5126 no .
C31 H37 2.6347 no .
C32 H15 2.8570 no .
C32 H34 3.2740 no .
C32 H36 3.2657 no .
C32 H43 2.6649 no .
C32 H49 3.5892 no .
C33 H15 2.8187 no .
C33 H35 3.2578 no .
C33 H37 3.2623 no .
C33 H43 3.5740 no .
C33 H45 3.4369 no .
C34 H15 3.3617 no .
C34 H16 3.2432 no .
C34 H36 3.2436 no .
C35 H16 3.5889 no .
C35 H33 3.2565 no .
C35 H37 3.2460 no .
C36 H34 3.2433 no .
C36 H43 3.5720 no .
C37 H15 3.4341 no .
C37 H31 3.4198 no .
C37 H33 3.2606 no .
C37 H35 3.2494 no .
C37 H43 2.6668 no .
C38 H27 3.1791 no .
C38 H37 2.9522 no .
C38 H40 3.2634 no .
C38 H42 3.2630 no .
C38 H49 2.6452 no .
C39 H12C 3.3296 no .
C39 H27 2.8805 no .
C39 H28 3.4160 no .
C39 H41 3.2530 no .
C39 H43 3.2536 no .
C39 H49 3.4362 no .
C40 H28 3.2553 no .
C40 H42 3.2290 no .
C41 H28 3.4686 no .
C41 H39 3.2512 no .
C41 H43 3.2412 no .
C42 H40 3.2283 no .
C43 H37 2.8509 no .
C43 H39 3.2540 no .
C43 H41 3.2446 no .
C43 H49 2.7513 no .
C44 H33 2.5739 no .
C44 H46 3.2594 no .
C44 H48 3.2590 no .
C45 H3A 3.4018 no .
C45 H33 2.6433 no .
C45 H47 3.2480 no .
C45 H49 3.2429 no .
C46 H33 3.4047 no .
C46 H48 3.2320 no .
C47 H45 3.2461 no .
C47 H49 3.2344 no .
C48 H46 3.2302 no .
C49 H33 3.2722 no .
C49 H43 3.4329 no .
C49 H45 3.2428 no .
C49 H47 3.2394 no .
C50 H52 2.3865 no .
C50 H56 2.5224 no .
C51 H53 3.0056 no .
C51 H55 3.2186 no .
C52 H50A 2.9284 no .
C52 H50B 2.8180 no .
C52 H50C 2.2032 no .
C52 H54 3.2409 no .
C52 H56 3.1871 no .
C53 H50C 3.4805 no .
C53 H55 3.2669 no .
C53 H56 3.5599 no .
C54 H52 3.2597 no .
C54 H56 3.3139 no .
C55 H53 3.2340 no .
C56 H50A 2.6019 no .
C56 H50B 2.6165 no .
C56 H50C 3.1427 no .
C56 H52 3.2105 no .
C56 H53 3.5622 no .
C56 H54 3.3212 no .
C57 H59 2.4946 no .
C57 H63 2.4965 no .
C58 H60 3.1034 no .
C58 H62 3.0879 no .
C59 H57A 2.5881 no .
C59 H57B 2.5677 no .
C59 H57C 3.0808 no .
C59 H61 3.2765 no .
C59 H62 3.4841 no .
C59 H63 3.2139 no .
C60 H62 3.0406 no .
C61 H59 3.2384 no .
C61 H63 3.3400 no .
C62 H57C 3.5529 no .
C62 H59 3.4837 no .
C62 H60 3.0682 no .
C63 H57A 2.9502 no .
C63 H57B 2.8904 no .
C63 H57C 2.2153 no .
C63 H59 3.1945 no .
C63 H61 3.3410 no .
H1A H3A 2.9764 no .
H1A H3B 3.5476 no .
H1A H3C 2.4399 no .
H1A H5A 2.4824 no .
H1A H5B 3.5744 no .
H1A H5C 2.9887 no .
H1A H12B 2.7700 no .
H1A H12C 2.8467 no .
H1B H3C 3.5393 no .
H1B H4B 3.1930 no .
H1B H4C 2.6251 no .
H1B H5A 2.7917 no .
H1B H5B 3.4745 no .
H1B H5C 2.3476 no .
H1B H12B 3.2221 no .
H1B H12C 3.4598 no .
H1B H21 2.9556 no .
H1B H25 3.3732 no .
H3A H4A 2.9490 no .
H3A H4B 2.4709 no .
H3A H4C 3.5586 no .
H3A H5A 3.5674 no .
H3A H5B 3.5514 no .
H3A H13A 3.2814 no .
H3A H13C 2.9459 no .
H3A H45 2.6253 no .
H3B H4A 2.4806 no .
H3B H4B 2.9469 no .
H3B H4C 3.5639 no .
H3B H5A 2.9181 no .
H3B H5B 2.4475 no .
H3B H5C 3.5425 no .
H3C H4A 3.5645 no .
H3C H4B 3.5588 no .
H3C H5A 2.4824 no .
H3C H5B 2.9591 no .
H3C H5C 3.5666 no .
H3C H13A 2.6589 no .
H3C H13C 2.9762 no .
H4A H5A 3.5520 no .
H4A H5B 2.4580 no .
H4A H5C 2.9518 no .
H4B H5B 3.5589 no .
H4B H5C 3.5985 no .
H4B H15 2.4125 no .
H4B H45 3.1845 no .
H4C H5A 3.5961 no .
H4C H5B 2.9751 no .
H4C H5C 2.5311 no .
H4C H15 3.2002 no .
H4C H21 2.3273 no .
H5C H21 3.2820 no .
H8 H9 2.3270 no .
H8 H12A 2.6795 no .
H8 H12B 2.6425 no .
H8 H12C 3.5668 no .
H9 H10 2.2770 no .
H10 H13A 2.6624 no .
H10 H13B 2.6703 no .
H10 H13C 3.5633 no .
H12A H39 3.3192 no .
H12B H25 3.1526 no .
H12B H27 3.5261 no .
H12C H25 3.4934 no .
H12C H27 2.6708 no .
H12C H39 2.4647 no .
H15 H16 2.3420 no .
H15 H33 3.0070 no .
H15 H45 3.4238 no .
H16 H17 2.3302 no .
H16 H34 3.2569 no .
H17 H18 2.2973 no .
H18 H19 2.3214 no .
H19 H21 2.6250 no .
H19 H31 2.3438 no .
H21 H22 2.3360 no .
H22 H23 2.3079 no .
H23 H24 2.3227 no .
H24 H25 2.3150 no .
H25 H27 2.5410 no .
H27 H28 2.3164 no .
H27 H37 3.5305 no .
H27 H39 2.7186 no .
H28 H29 2.3205 no .
H28 H40 3.5216 no .
H29 H30 2.3347 no .
H30 H31 2.3191 no .
H30 H36 3.5160 no .
H30 H37 3.4523 no .
H31 H36 3.3826 no .
H31 H37 3.0524 no .
H33 H34 2.3318 no .
H33 H45 2.7561 no .
H34 H35 2.3406 no .
H35 H36 2.3108 no .
H36 H37 2.3288 no .
H37 H43 2.6053 no .
H39 H40 2.3377 no .
H40 H41 2.3230 no .
H41 H42 2.3068 no .
H42 H43 2.3333 no .
H43 H49 2.7637 no .
H45 H46 2.3264 no .
H46 H47 2.3290 no .
H47 H48 2.3106 no .
H48 H49 2.3265 no .
H50A H52 3.1137 no .
H50A H56 2.5242 no .
H50B H52 2.9981 no .
H50B H56 2.6104 no .
H50C H52 1.9513 no .
H50C H56 3.4568 no .
H52 H53 2.2105 no .
H53 H54 2.2646 no .
H54 H55 2.5151 no .
H55 H56 2.4237 no .
H57A H59 2.5611 no .
H57A H63 3.2026 no .
H57B H59 2.5450 no .
H57B H63 3.1243 no .
H57C H59 3.4247 no .
H57C H63 2.0445 no .
H59 H60 2.2696 no .
H60 H61 2.3706 no .
H61 H62 2.2646 no .
H62 H63 2.2885 no .
S1 H54 3.3161 no 2_655
C1 H23 3.2434 no 2_666
C3 H35 3.4474 no 1_655
C4 H62 3.3321 no 2_656
C5 H17 3.5254 no 2_656
C5 H24 3.0727 no 2_666
C5 H50C 3.5887 no 2_656
C6 H41 2.7866 no 2_665
C7 H23 3.2171 no 2_666
C7 H41 2.7983 no 2_665
C8 H22 3.5210 no 2_666
C8 H23 3.1628 no 2_666
C8 H41 3.0674 no 2_665
C8 H57A 3.5414 no 2_666
C9 H36 3.2537 no 1_655
C9 H37 3.4390 no 1_655
C9 H41 3.2702 no 2_665
C9 H42 3.2525 no 1_655
C9 H43 3.3009 no 1_655
C9 H57A 3.5646 no 2_666
C10 H36 3.3024 no 1_655
C10 H41 3.2038 no 2_665
C10 H42 3.5074 no 1_655
C10 H43 3.1190 no 1_655
C10 H57B 3.2629 no 1_654
C11 H41 2.9972 no 2_665
C12 H23 3.1685 no 2_666
C12 H41 3.5261 no 2_665
C12 H52 3.0404 no 1_565
C12 H53 3.4153 no 1_565
C13 H57B 3.4487 no 1_654
C16 H4A 3.0162 no 2_656
C16 H5B 3.3744 no 2_656
C16 H61 3.3292 no 2_656
C17 H3B 3.3647 no 2_656
C17 H4A 3.0444 no 2_656
C17 H5B 3.2413 no 2_656
C17 H50A 3.0803 no 2_556
C17 H56 3.3854 no 2_556
C18 H50A 2.9030 no 2_556
C18 H56 3.3947 no 2_556
C18 H63 3.4580 no .
C20 H30 3.0218 no 2_566
C21 H30 2.9516 no 2_566
C22 H8 3.2564 no 2_666
C22 H12B 3.4037 no 2_666
C22 H30 2.9387 no 2_566
C23 H1A 3.5888 no 2_666
C23 H8 3.3702 no 2_666
C23 H12B 3.1335 no 2_666
C23 H30 2.9900 no 2_566
C24 H5A 3.4201 no 2_666
C24 H5C 3.4545 no 2_666
C24 H30 3.0395 no 2_566
C24 H50C 3.5058 no 1_565
C25 H30 3.0484 no 2_566
C29 H9 3.4250 no 1_455
C29 H18 3.5029 no 2_566
C29 H19 2.9115 no 2_566
C29 H57A 3.5555 no 2_566
C29 H57C 3.5527 no 2_566
C30 H19 2.7721 no 2_566
C31 H19 3.5630 no 2_566
C33 H47 3.1895 no 2_655
C33 H48 2.9811 no 2_655
C34 H47 3.2444 no 2_655
C34 H48 3.0823 no 2_655
C34 H50B 3.3766 no .
C34 H56 3.5417 no .
C35 H3C 3.5345 no 1_455
C35 H56 3.4531 no .
C36 H9 3.5307 no 1_455
C36 H10 3.2582 no 1_455
C37 H9 3.2957 no 1_455
C37 H10 3.3161 no 1_455
C39 H40 3.1874 no 2_665
C40 H39 3.4876 no 2_665
C40 H40 3.2444 no 2_665
C40 H53 3.3768 no 1_565
C40 H54 3.5827 no 1_565
C41 H12A 3.3920 no 2_665
C42 H9 3.0284 no 1_455
C42 H10 3.5830 no 1_455
C42 H59 3.3176 no 1_554
C43 H9 3.0463 no 1_455
C43 H10 3.1865 no 1_455
C43 H59 3.5387 no 1_554
C48 H33 3.2453 no 2_655
C48 H34 3.4798 no 2_655
C48 H54 3.5321 no 2_655
C49 H54 3.4568 no 2_655
C50 H17 3.5725 no 2_556
C50 H18 3.2563 no 2_556
C50 H24 3.5632 no 1_545
C50 H34 3.3243 no .
C51 H18 3.1932 no 2_556
C51 H34 3.1069 no .
C51 H60 3.5960 no 2_656
C52 H12A 3.2257 no 1_545
C52 H27 3.5991 no 1_545
C52 H28 3.4164 no 1_545
C52 H60 3.0324 no 2_656
C53 H12A 3.3028 no 1_545
C53 H28 3.2490 no 1_545
C53 H40 3.2701 no 1_545
C53 H60 3.4640 no 2_656
C54 H28 3.4289 no 1_545
C54 H40 3.3252 no 1_545
C54 H48 3.5644 no 2_655
C55 H34 3.5037 no .
C56 H17 3.5395 no 2_556
C56 H18 3.0209 no 2_556
C56 H34 2.9274 no .
C56 H35 3.4127 no .
C57 H13B 3.3251 no 1_456
C57 H29 3.1202 no 2_566
C57 H46 3.2892 no 2_656
C58 H8 3.5292 no 2_666
C58 H29 3.2283 no 2_566
C58 H46 3.0470 no 2_656
C59 H8 3.2675 no 2_666
C59 H22 3.5281 no .
C59 H46 3.3534 no 2_656
C60 H22 3.2310 no .
C60 H48 3.5449 no 1_556
C61 H16 3.4918 no 2_656
C61 H21 3.4466 no .
C61 H22 3.3183 no .
C61 H33 3.5733 no 2_656
C62 H4B 3.5845 no 2_656
C62 H21 3.2841 no .
C62 H45 3.5467 no 2_656
C63 H29 3.1466 no 2_566
C63 H46 3.1814 no 2_656
H1A C23 3.5888 no 2_666
H1A H23 2.6870 no 2_666
H1B H23 2.8693 no 2_666
H1B H24 3.4918 no 2_666
H3A H62 3.5850 no 2_656
H3B C17 3.3647 no 2_656
H3B H17 2.7505 no 2_656
H3B H35 3.1310 no 1_655
H3B H56 2.8015 no 1_655
H3B H63 3.5755 no 2_656
H3C C35 3.5345 no 1_655
H3C H35 2.9020 no 1_655
H3C H36 3.4959 no 1_655
H4A C16 3.0162 no 2_656
H4A C17 3.0444 no 2_656
H4A H16 2.9376 no 2_656
H4A H17 3.0039 no 2_656
H4A H62 2.8964 no 2_656
H4B C62 3.5845 no 2_656
H4B H62 2.8680 no 2_656
H4C H61 3.4631 no .
H4C H62 3.5961 no .
H5A C24 3.4201 no 2_666
H5A H23 3.2478 no 2_666
H5A H24 2.6841 no 2_666
H5A H35 3.1190 no 1_655
H5A H36 2.9065 no 1_655
H5B C16 3.3744 no 2_656
H5B C17 3.2413 no 2_656
H5B H16 2.8762 no 2_656
H5B H17 2.6108 no 2_656
H5B H35 3.3809 no 1_655
H5B H50B 3.1796 no 2_656
H5B H50C 3.4870 no 2_656
H5C C24 3.4545 no 2_666
H5C H23 3.5926 no 2_666
H5C H24 2.5829 no 2_666
H5C H50B 3.4354 no 2_656
H5C H50C 3.0616 no 2_656
H5C H61 3.5977 no .
H8 C22 3.2564 no 2_666
H8 C23 3.3702 no 2_666
H8 C58 3.5292 no 2_666
H8 C59 3.2675 no 2_666
H8 H22 2.7411 no 2_666
H8 H23 2.9711 no 2_666
H8 H29 3.4609 no 1_655
H8 H57A 3.0206 no 2_666
H8 H59 3.0774 no 2_666
H9 C29 3.4250 no 1_655
H9 C36 3.5307 no 1_655
H9 C37 3.2957 no 1_655
H9 C42 3.0284 no 1_655
H9 C43 3.0463 no 1_655
H9 H29 3.3322 no 1_655
H9 H36 3.2699 no 1_655
H9 H37 2.8318 no 1_655
H9 H42 2.7318 no 1_655
H9 H43 2.7808 no 1_655
H9 H57A 3.0748 no 2_666
H10 C36 3.2582 no 1_655
H10 C37 3.3161 no 1_655
H10 C42 3.5830 no 1_655
H10 C43 3.1865 no 1_655
H10 H36 3.3816 no 1_655
H10 H37 3.4771 no 1_655
H10 H42 3.1852 no 1_655
H10 H43 2.3807 no 1_655
H10 H47 3.2831 no 2_755
H10 H57B 2.7915 no 1_654
H12A C41 3.3920 no 2_665
H12A C52 3.2257 no 1_565
H12A C53 3.3028 no 1_565
H12A H41 3.2931 no 2_665
H12A H52 2.6021 no 1_565
H12A H53 2.6334 no 1_565
H12A H59 3.3943 no 2_666
H12A H60 3.5813 no 2_666
H12B C22 3.4037 no 2_666
H12B C23 3.1335 no 2_666
H12B H22 2.9400 no 2_666
H12B H23 2.3882 no 2_666
H12B H52 2.8012 no 1_565
H12C H52 3.2445 no 1_565
H12C H53 3.4145 no 1_565
H13A H47 3.1654 no 2_755
H13A H55 3.0790 no 1_655
H13B C57 3.3251 no 1_654
H13B H46 3.2129 no 2_755
H13B H47 3.5294 no 2_755
H13B H54 3.4580 no 2_655
H13B H55 3.4226 no 2_655
H13B H57B 2.6426 no 1_654
H13B H57C 3.1299 no 1_654
H13C H54 3.2287 no 2_655
H15 H61 3.2653 no 2_656
H16 C61 3.4918 no 2_656
H16 H4A 2.9376 no 2_656
H16 H5B 2.8762 no 2_656
H16 H50B 3.0261 no .
H16 H61 2.5693 no 2_656
H17 C5 3.5254 no 2_656
H17 C50 3.5725 no 2_556
H17 C56 3.5395 no 2_556
H17 H3B 2.7505 no 2_656
H17 H4A 3.0039 no 2_656
H17 H5B 2.6108 no 2_656
H17 H50A 2.8219 no 2_556
H17 H56 2.7392 no 2_556
H18 C29 3.5029 no 2_566
H18 C50 3.2563 no 2_556
H18 C51 3.1932 no 2_556
H18 C56 3.0209 no 2_556
H18 H29 3.3730 no 2_566
H18 H50A 2.5121 no 2_556
H18 H56 2.7607 no 2_556
H18 H63 2.9655 no .
H19 C29 2.9115 no 2_566
H19 C30 2.7721 no 2_566
H19 C31 3.5630 no 2_566
H19 H29 2.9333 no 2_566
H19 H30 2.6828 no 2_566
H21 C61 3.4466 no .
H21 C62 3.2841 no .
H21 H30 3.4698 no 2_566
H21 H61 3.5079 no .
H21 H62 3.1847 no .
H22 C8 3.5210 no 2_666
H22 C59 3.5281 no .
H22 C60 3.2310 no .
H22 C61 3.3183 no .
H22 H8 2.7411 no 2_666
H22 H12B 2.9400 no 2_666
H22 H30 3.4529 no 2_566
H22 H60 3.4880 no .
H23 C1 3.2434 no 2_666
H23 C7 3.2171 no 2_666
H23 C8 3.1628 no 2_666
H23 C12 3.1685 no 2_666
H23 H1A 2.6870 no 2_666
H23 H1B 2.8693 no 2_666
H23 H5A 3.2478 no 2_666
H23 H5C 3.5926 no 2_666
H23 H8 2.9711 no 2_666
H23 H12B 2.3882 no 2_666
H23 H30 3.5242 no 2_566
H24 C5 3.0727 no 2_666
H24 C50 3.5632 no 1_565
H24 H1B 3.4918 no 2_666
H24 H5A 2.6841 no 2_666
H24 H5C 2.5829 no 2_666
H24 H30 3.5977 no 2_566
H24 H50A 3.5366 no 1_565
H24 H50C 2.7582 no 1_565
H25 H50C 3.1367 no 1_565
H25 H52 3.1644 no 1_565
H27 C52 3.5991 no 1_565
H27 H52 3.3611 no 1_565
H28 C52 3.4164 no 1_565
H28 C53 3.2490 no 1_565
H28 C54 3.4289 no 1_565
H28 H53 3.5329 no 1_565
H28 H57A 3.5976 no 2_566
H28 H57C 3.0701 no 2_566
H29 C57 3.1202 no 2_566
H29 C58 3.2283 no 2_566
H29 C63 3.1466 no 2_566
H29 H8 3.4609 no 1_455
H29 H9 3.3322 no 1_455
H29 H18 3.3730 no 2_566
H29 H19 2.9333 no 2_566
H29 H57A 2.8451 no 2_566
H29 H57C 2.8523 no 2_566
H29 H63 3.0362 no 2_566
H30 C20 3.0218 no 2_566
H30 C21 2.9516 no 2_566
H30 C22 2.9387 no 2_566
H30 C23 2.9900 no 2_566
H30 C24 3.0395 no 2_566
H30 C25 3.0484 no 2_566
H30 H19 2.6828 no 2_566
H30 H21 3.4698 no 2_566
H30 H22 3.4529 no 2_566
H30 H23 3.5242 no 2_566
H30 H24 3.5977 no 2_566
H33 C48 3.2453 no 2_655
H33 C61 3.5733 no 2_656
H33 H47 3.2728 no 2_655
H33 H48 2.5063 no 2_655
H33 H60 3.5742 no 2_656
H33 H61 3.4874 no 2_656
H34 C48 3.4798 no 2_655
H34 C50 3.3243 no .
H34 C51 3.1069 no .
H34 C55 3.5037 no .
H34 C56 2.9274 no .
H34 H47 3.3718 no 2_655
H34 H48 2.7142 no 2_655
H34 H50B 2.6598 no .
H34 H56 2.9649 no .
H34 H60 3.3164 no 2_656
H34 H61 3.5039 no 2_656
H35 C3 3.4474 no 1_455
H35 C56 3.4127 no .
H35 H3B 3.1310 no 1_455
H35 H3C 2.9020 no 1_455
H35 H5A 3.1190 no 1_455
H35 H5B 3.3809 no 1_455
H35 H50B 3.4930 no .
H35 H56 2.7812 no .
H36 C9 3.2537 no 1_455
H36 C10 3.3024 no 1_455
H36 H3C 3.4959 no 1_455
H36 H5A 2.9065 no 1_455
H36 H9 3.2699 no 1_455
H36 H10 3.3816 no 1_455
H37 C9 3.4390 no 1_455
H37 H9 2.8318 no 1_455
H37 H10 3.4771 no 1_455
H39 C40 3.4876 no 2_665
H39 H40 2.7509 no 2_665
H39 H53 3.5006 no 1_565
H40 C39 3.1874 no 2_665
H40 C40 3.2444 no 2_665
H40 C53 3.2701 no 1_565
H40 C54 3.3252 no 1_565
H40 H39 2.7509 no 2_665
H40 H40 2.8544 no 2_665
H40 H53 2.7077 no 1_565
H40 H54 2.8907 no 1_565
H41 C6 2.7866 no 2_665
H41 C7 2.7983 no 2_665
H41 C8 3.0674 no 2_665
H41 C9 3.2702 no 2_665
H41 C10 3.2038 no 2_665
H41 C11 2.9972 no 2_665
H41 C12 3.5261 no 2_665
H41 H12A 3.2931 no 2_665
H41 H57A 3.5327 no 2_566
H42 C9 3.2525 no 1_455
H42 C10 3.5074 no 1_455
H42 H9 2.7318 no 1_455
H42 H10 3.1852 no 1_455
H42 H42 3.3331 no 2_565
H42 H57A 3.0621 no 1_554
H42 H57A 3.3902 no 2_566
H42 H57B 3.3237 no 1_554
H42 H59 3.1570 no 1_554
H43 C9 3.3009 no 1_455
H43 C10 3.1190 no 1_455
H43 H9 2.7808 no 1_455
H43 H10 2.3807 no 1_455
H43 H47 3.5731 no 2_655
H43 H59 3.5247 no 1_554
H45 C62 3.5467 no 2_656
H46 C57 3.2892 no 2_656
H46 C58 3.0470 no 2_656
H46 C59 3.3534 no 2_656
H46 C63 3.1814 no 2_656
H46 H13B 3.2129 no 2_755
H46 H57B 2.8170 no 2_656
H46 H57C 3.4904 no 2_656
H46 H63 3.4434 no 2_656
H47 C33 3.1895 no 2_655
H47 C34 3.2444 no 2_655
H47 H10 3.2831 no 2_755
H47 H13A 3.1654 no 2_755
H47 H13B 3.5294 no 2_755
H47 H33 3.2728 no 2_655
H47 H34 3.3718 no 2_655
H47 H43 3.5731 no 2_655
H48 C33 2.9811 no 2_655
H48 C34 3.0823 no 2_655
H48 C54 3.5644 no 2_655
H48 C60 3.5449 no 1_554
H48 H33 2.5063 no 2_655
H48 H34 2.7142 no 2_655
H48 H60 3.0348 no 1_554
H49 H53 3.4486 no 2_655
H49 H59 3.0999 no 1_554
H50A C17 3.0803 no 2_556
H50A C18 2.9030 no 2_556
H50A H17 2.8219 no 2_556
H50A H18 2.5121 no 2_556
H50A H24 3.5366 no 1_545
H50B C34 3.3766 no .
H50B H5B 3.1796 no 2_656
H50B H5C 3.4354 no 2_656
H50B H16 3.0261 no .
H50B H34 2.6598 no .
H50B H35 3.4930 no .
H50B H60 3.5088 no 2_656
H50B H61 3.3915 no 2_656
H50C C5 3.5887 no 2_656
H50C C24 3.5058 no 1_545
H50C H5B 3.4870 no 2_656
H50C H5C 3.0616 no 2_656
H50C H24 2.7582 no 1_545
H50C H25 3.1367 no 1_545
H50C H60 3.4621 no 2_656
H52 C12 3.0404 no 1_545
H52 H12A 2.6021 no 1_545
H52 H12B 2.8012 no 1_545
H52 H12C 3.2445 no 1_545
H52 H25 3.1644 no 1_545
H52 H27 3.3611 no 1_545
H52 H60 2.8384 no 2_656
H53 C12 3.4153 no 1_545
H53 C40 3.3768 no 1_545
H53 H12A 2.6334 no 1_545
H53 H12C 3.4145 no 1_545
H53 H28 3.5329 no 1_545
H53 H39 3.5006 no 1_545
H53 H40 2.7077 no 1_545
H53 H49 3.4486 no 2_655
H53 H60 3.5227 no 2_656
H54 S1 3.3161 no 2_655
H54 C40 3.5827 no 1_545
H54 C48 3.5321 no 2_655
H54 C49 3.4568 no 2_655
H54 H13B 3.4580 no 2_655
H54 H13C 3.2287 no 2_655
H54 H40 2.8907 no 1_545
H55 H13A 3.0790 no 1_455
H55 H13B 3.4226 no 2_655
H55 H57C 3.4609 no 2_556
H55 H63 3.3604 no 2_556
H56 C17 3.3854 no 2_556
H56 C18 3.3947 no 2_556
H56 C34 3.5417 no .
H56 C35 3.4531 no .
H56 H3B 2.8015 no 1_455
H56 H17 2.7392 no 2_556
H56 H18 2.7607 no 2_556
H56 H34 2.9649 no .
H56 H35 2.7812 no .
H57A C8 3.5414 no 2_666
H57A C9 3.5646 no 2_666
H57A C29 3.5555 no 2_566
H57A H8 3.0206 no 2_666
H57A H9 3.0748 no 2_666
H57A H28 3.5976 no 2_566
H57A H29 2.8451 no 2_566
H57A H41 3.5327 no 2_566
H57A H42 3.0621 no 1_556
H57A H42 3.3902 no 2_566
H57B C10 3.2629 no 1_456
H57B C13 3.4487 no 1_456
H57B H10 2.7915 no 1_456
H57B H13B 2.6426 no 1_456
H57B H42 3.3237 no 1_556
H57B H46 2.8170 no 2_656
H57C C29 3.5527 no 2_566
H57C H13B 3.1299 no 1_456
H57C H28 3.0701 no 2_566
H57C H29 2.8523 no 2_566
H57C H46 3.4904 no 2_656
H57C H55 3.4609 no 2_556
H59 C42 3.3176 no 1_556
H59 C43 3.5387 no 1_556
H59 H8 3.0774 no 2_666
H59 H12A 3.3943 no 2_666
H59 H42 3.1570 no 1_556
H59 H43 3.5247 no 1_556
H59 H49 3.0999 no 1_556
H60 C51 3.5960 no 2_656
H60 C52 3.0324 no 2_656
H60 C53 3.4640 no 2_656
H60 H12A 3.5813 no 2_666
H60 H22 3.4880 no .
H60 H33 3.5742 no 2_656
H60 H34 3.3164 no 2_656
H60 H48 3.0348 no 1_556
H60 H50B 3.5088 no 2_656
H60 H50C 3.4621 no 2_656
H60 H52 2.8384 no 2_656
H60 H53 3.5227 no 2_656
H61 C16 3.3292 no 2_656
H61 H4C 3.4631 no .
H61 H5C 3.5977 no .
H61 H15 3.2653 no 2_656
H61 H16 2.5693 no 2_656
H61 H21 3.5079 no .
H61 H33 3.4874 no 2_656
H61 H34 3.5039 no 2_656
H61 H50B 3.3915 no 2_656
H62 C4 3.3321 no 2_656
H62 H3A 3.5850 no 2_656
H62 H4A 2.8964 no 2_656
H62 H4B 2.8680 no 2_656
H62 H4C 3.5961 no .
H62 H21 3.1847 no .
H63 C18 3.4580 no .
H63 H3B 3.5755 no 2_656
H63 H18 2.9655 no .
H63 H29 3.0362 no 2_566
H63 H46 3.4434 no 2_656
H63 H55 3.3604 no 2_556

loop_
_geom_torsion_atom_site_label_1
_geom_torsion_atom_site_label_2
_geom_torsion_atom_site_label_3
_geom_torsion_atom_site_label_4
_geom_torsion
_geom_torsion_publ_flag
S1 Pt1 P2 C32 158.86(5) no
S1 Pt1 P2 C38 -74.93(5) no
S1 Pt1 P2 C44 44.03(5) no
P2 Pt1 S1 C6 162.74(6) no
S1 Pt1 C1 C2 -93.26(18) no
C1 Pt1 S1 C6 -28.21(12) no
P1 Pt1 P2 C32 -35.21(5) no
P1 Pt1 P2 C38 91.00(5) no
P1 Pt1 P2 C44 -150.04(5) no
P2 Pt1 P1 C14 73.38(7) no
P2 Pt1 P1 C20 -161.29(5) no
P2 Pt1 P1 C26 -48.61(6) no
P1 Pt1 C1 C2 100.88(18) no
C1 Pt1 P1 C14 -97.47(13) no
C1 Pt1 P1 C20 27.87(12) no
C1 Pt1 P1 C26 140.55(13) no
Pt1 S1 C6 C7 -52.6(4) no
Pt1 S1 C6 C11 133.3(2) no
Pt1 P1 C14 C15 -13.9(4) no
Pt1 P1 C14 C19 169.3(3) no
Pt1 P1 C20 C21 -100.5(3) no
Pt1 P1 C20 C25 75.7(3) no
Pt1 P1 C26 C27 -31.4(4) no
Pt1 P1 C26 C31 147.2(3) no
C14 P1 C20 C21 34.0(3) no
C14 P1 C20 C25 -149.8(3) no
C20 P1 C14 C15 -144.5(3) no
C20 P1 C14 C19 38.7(4) no
C14 P1 C26 C27 -163.2(3) no
C14 P1 C26 C31 15.4(4) no
C26 P1 C14 C15 111.0(3) no
C26 P1 C14 C19 -65.8(4) no
C20 P1 C26 C27 90.4(4) no
C20 P1 C26 C31 -91.0(4) no
C26 P1 C20 C21 141.2(3) no
C26 P1 C20 C25 -42.6(3) no
Pt1 P2 C32 C33 -92.8(3) no
Pt1 P2 C32 C37 83.4(3) no
Pt1 P2 C38 C39 27.2(3) no
Pt1 P2 C38 C43 -152.6(2) no
Pt1 P2 C44 C45 36.1(4) no
Pt1 P2 C44 C49 -149.0(3) no
C32 P2 C38 C39 160.5(3) no
C32 P2 C38 C43 -19.2(3) no
C38 P2 C32 C33 134.2(3) no
C38 P2 C32 C37 -49.6(4) no
C32 P2 C44 C45 -89.9(4) no
C32 P2 C44 C49 85.1(4) no
C44 P2 C32 C33 27.3(4) no
C44 P2 C32 C37 -156.5(3) no
C38 P2 C44 C45 163.5(4) no
C38 P2 C44 C49 -21.5(4) no
C44 P2 C38 C39 -95.2(3) no
C44 P2 C38 C43 85.1(3) no
Pt1 C1 C2 C3 70.8(4) no
Pt1 C1 C2 C4 -52.1(4) no
Pt1 C1 C2 C5 -171.64(17) no
S1 C6 C7 C8 -177.0(3) no
S1 C6 C7 C12 0.9(6) no
S1 C6 C11 C10 175.9(3) no
S1 C6 C11 C13 -2.3(6) no
C7 C6 C11 C10 1.5(6) no
C7 C6 C11 C13 -176.6(4) no
C11 C6 C7 C8 -3.1(6) no
C11 C6 C7 C12 174.9(4) no
C6 C7 C8 C9 1.8(7) no
C12 C7 C8 C9 -176.2(4) no
C7 C8 C9 C10 1.0(8) no
C8 C9 C10 C11 -2.6(9) no
C9 C10 C11 C6 1.4(8) no
C9 C10 C11 C13 179.6(5) no
P1 C14 C15 C16 -175.5(3) no
P1 C14 C19 C18 176.2(3) no
C15 C14 C19 C18 -0.6(7) no
C19 C14 C15 C16 1.5(7) no
C14 C15 C16 C17 -0.4(8) no
C15 C16 C17 C18 -1.5(9) no
C16 C17 C18 C19 2.3(9) no
C17 C18 C19 C14 -1.3(9) no
P1 C20 C21 C22 176.2(3) no
P1 C20 C25 C24 -176.3(3) no
C21 C20 C25 C24 0.0(6) no
C25 C20 C21 C22 -0.1(6) no
C20 C21 C22 C23 0.2(7) no
C21 C22 C23 C24 -0.3(8) no
C22 C23 C24 C25 0.2(8) no
C23 C24 C25 C20 -0.1(8) no
P1 C26 C27 C28 178.0(3) no
P1 C26 C31 C30 -177.6(3) no
C27 C26 C31 C30 1.1(7) no
C31 C26 C27 C28 -0.7(7) no
C26 C27 C28 C29 -0.5(8) no
C27 C28 C29 C30 1.3(9) no
C28 C29 C30 C31 -0.9(9) no
C29 C30 C31 C26 -0.3(9) no
P2 C32 C33 C34 175.7(3) no
P2 C32 C37 C36 -176.0(3) no
C33 C32 C37 C36 0.3(7) no
C37 C32 C33 C34 -0.6(7) no
C32 C33 C34 C35 0.5(9) no
C33 C34 C35 C36 -0.2(9) no
C34 C35 C36 C37 -0.2(9) no
C35 C36 C37 C32 0.1(8) no
P2 C38 C39 C40 -178.0(3) no
P2 C38 C43 C42 177.1(3) no
C39 C38 C43 C42 -2.6(5) no
C43 C38 C39 C40 1.7(5) no
C38 C39 C40 C41 0.7(6) no
C39 C40 C41 C42 -2.2(7) no
C40 C41 C42 C43 1.2(7) no
C41 C42 C43 C38 1.2(6) no
P2 C44 C45 C46 176.7(4) no
P2 C44 C49 C48 -176.3(4) no
C45 C44 C49 C48 -1.4(8) no
C49 C44 C45 C46 1.5(8) no
C44 C45 C46 C47 -1.8(9) no
C45 C46 C47 C48 1.8(10) no
C46 C47 C48 C49 -1.6(11) no
C47 C48 C49 C44 1.4(11) no
C50 C51 C52 C53 -172.6(14) no
C50 C51 C56 C55 173.2(13) no
C52 C51 C56 C55 3(2) no
C56 C51 C52 C53 -1(3) no
C51 C52 C53 C54 -2(3) no
C52 C53 C54 C55 3(3) no
C53 C54 C55 C56 -0.7(18) no
C54 C55 C56 C51 -1.5(17) no
C57 C58 C59 C60 177.6(12) no
C57 C58 C63 C62 -178.4(10) no
C59 C58 C63 C62 -5.0(17) no
C63 C58 C59 C60 5(2) no
C58 C59 C60 C61 -1(3) no
C59 C60 C61 C62 -2(2) no
C60 C61 C62 C63 2(3) no
C61 C62 C63 C58 1(3) no
